data_7151165
loop_
_publ_author_name
'Evans, Lyndsay Ann'
'Adams, Harry'
'Barber, Christopher G.'
'Caggiano, Lorenzo'
'Jackson, Richard F. W.'

_publ_section_title
;
 Stereoselective synthesis of 2,3-difunctionalised thioesters using
 nucleophilic epoxidation of 1-arylthio-1-nitroalkenes.
;
_journal_issue 19
_journal_name_full 'Organic &amp; biomolecular chemistry'
_journal_page_first 3156
_journal_page_last 3163
_journal_paper_doi 10.1039/b710237b
_journal_volume 5
_journal_year 2007
_chemical_absolute_configuration unk
_chemical_formula_sum 'C12 H12 O4 S'
_chemical_formula_weight 252.28
_chemical_name_systematic
;
?
;
_space_group_IT_number 19
_symmetry_cell_setting orthorhombic
_symmetry_space_group_name_Hall 'P 2ac 2ab'
_symmetry_space_group_name_H-M 'P 21 21 21'
_atom_sites_solution_hydrogens geom
_atom_sites_solution_primary direct
_atom_sites_solution_secondary difmap
_audit_creation_method SHELXL-97
_cell_angle_alpha 90.00
_cell_angle_beta 90.00
_cell_angle_gamma 90.00
_cell_formula_units_Z 4
_cell_length_a 7.5636(11)
_cell_length_b 10.4554(16)
_cell_length_c 15.375(2)
_cell_measurement_reflns_used 5648
_cell_measurement_temperature 150(2)
_cell_measurement_theta_max 53.983
_cell_measurement_theta_min 4.711
_cell_volume 1215.9(3)
_computing_cell_refinement 'Bruker SMART'
_computing_data_collection 'Bruker SMART'
_computing_data_reduction 'Bruker SHELXTL'
_computing_molecular_graphics 'Bruker SHELXTL'
_computing_publication_material 'Bruker SHELXTL'
_computing_structure_refinement 'SHELXL-97 (Sheldrick, 1997)'
_computing_structure_solution 'SHELXS-97 (Sheldrick, 1990)'
_diffrn_ambient_temperature 150(2)
_diffrn_detector_area_resol_mean 100
_diffrn_measured_fraction_theta_full 0.992
_diffrn_measured_fraction_theta_max 0.992
_diffrn_measurement_device_type 'Bruker SMART1000'
_diffrn_measurement_method '\w scans'
_diffrn_radiation_monochromator graphite
_diffrn_radiation_source 'fine-focus sealed tube'
_diffrn_radiation_type MoK\a
_diffrn_radiation_wavelength 0.71073
_diffrn_reflns_av_R_equivalents 0.0424
_diffrn_reflns_av_sigmaI/netI 0.0318
_diffrn_reflns_limit_h_max 9
_diffrn_reflns_limit_h_min -9
_diffrn_reflns_limit_k_max 13
_diffrn_reflns_limit_k_min -13
_diffrn_reflns_limit_l_max 19
_diffrn_reflns_limit_l_min -19
_diffrn_reflns_number 13372
_diffrn_reflns_theta_full 27.52
_diffrn_reflns_theta_max 27.52
_diffrn_reflns_theta_min 2.36
_diffrn_standards_decay_% 0
_diffrn_standards_number 0
_exptl_absorpt_coefficient_mu 0.266
_exptl_absorpt_correction_T_max 0.9537
_exptl_absorpt_correction_T_min 0.8943
_exptl_absorpt_correction_type multi-scan
_exptl_absorpt_process_details SADABS
_exptl_crystal_colour COLOURLESS
_exptl_crystal_density_diffrn 1.378
_exptl_crystal_density_method 'not measured'
_exptl_crystal_description BLOCK
_exptl_crystal_F_000 528
_exptl_crystal_size_max 0.43
_exptl_crystal_size_mid 0.21
_exptl_crystal_size_min 0.18
_refine_diff_density_max 0.224
_refine_diff_density_min -0.166
_refine_diff_density_rms 0.043
_refine_ls_abs_structure_details 'Flack H D (1983), Acta Cryst. A39, 876-881'
_refine_ls_abs_structure_Flack 0.01(7)
_refine_ls_extinction_method none
_refine_ls_goodness_of_fit_ref 1.060
_refine_ls_hydrogen_treatment constr
_refine_ls_matrix_type full
_refine_ls_number_parameters 156
_refine_ls_number_reflns 2758
_refine_ls_number_restraints 0
_refine_ls_restrained_S_all 1.060
_refine_ls_R_factor_all 0.0398
_refine_ls_R_factor_gt 0.0315
_refine_ls_shift/su_max 0.000
_refine_ls_shift/su_mean 0.000
_refine_ls_structure_factor_coef Fsqd
_refine_ls_weighting_details 'calc w=1/[\s^2^(Fo^2^)+(0.0470P)^2^+0.0000P] where P=(Fo^2^+2Fc^2^)/3'
_refine_ls_weighting_scheme calc
_refine_ls_wR_factor_gt 0.0770
_refine_ls_wR_factor_ref 0.0803
_reflns_number_gt 2416
_reflns_number_total 2758
_reflns_threshold_expression >2sigma(I)
_cod_data_source_file b710237b.txt
_cod_data_source_block orj21m
_cod_depositor_comments
;
The following automatic conversions were performed:
'_symmetry_cell_setting' value 'Orthorhombic' changed to 'orthorhombic'
according to '/home/saulius/struct/CIF-dictionaries/cif_core.dic'
dictionary named 'cif_core.dic' version 2.4.1 from
2010-06-29.

'_exptl_absorpt_correction_type' value 'Multi-scan' changed
to 'multi-scan' according to
'/home/saulius/struct/CIF-dictionaries/cif_core.dic' dictionary named
'cif_core.dic' version 2.4.1 from 2010-06-29.

Automatic conversion script
Id: cif_fix_enum 1527 2010-12-29 10:47:43Z saulius 
;
_cod_original_sg_symbol_H-M P2(1)2(1)2(1)
_cod_database_code 7151165

loop_
_symmetry_equiv_pos_as_xyz
'x, y, z'
'-x+1/2, -y, z+1/2'
'-x, y+1/2, -z+1/2'
'x+1/2, -y+1/2, -z'

loop_
_atom_site_label
_atom_site_type_symbol
_atom_site_fract_x
_atom_site_fract_y
_atom_site_fract_z
_atom_site_U_iso_or_equiv
_atom_site_adp_type
_atom_site_occupancy
_atom_site_symmetry_multiplicity
_atom_site_calc_flag
_atom_site_refinement_flags
_atom_site_disorder_assembly
_atom_site_disorder_group
S1 S 0.26312(6) 0.91807(4) 0.09964(3) 0.03377(13) Uani 1 1 d . . .
O1 O 0.07973(19) 1.24294(13) 0.19531(10) 0.0471(4) Uani 1 1 d . . .
O2 O 0.34424(16) 1.14863(11) 0.17869(8) 0.0323(3) Uani 1 1 d . . .
O3 O 0.18890(16) 1.11372(11) 0.29863(8) 0.0355(3) Uani 1 1 d . . .
O4 O 0.53329(17) 0.83941(11) 0.19601(9) 0.0378(3) Uani 1 1 d . . .
C1 C 0.1934(2) 1.17534(16) 0.22246(13) 0.0339(4) Uani 1 1 d . . .
C2 C 0.4432(2) 1.05348(15) 0.22510(12) 0.0294(4) Uani 1 1 d . . .
H2 H 0.5692 1.0814 0.2304 0.035 Uiso 1 1 calc R . .
C3 C 0.3568(2) 1.05122(15) 0.31555(12) 0.0299(4) Uani 1 1 d . . .
H3 H 0.4279 1.1054 0.3561 0.036 Uiso 1 1 calc R . .
C4 C 0.4347(2) 0.92496(16) 0.17740(12) 0.0291(4) Uani 1 1 d . . .
C5 C 0.2694(2) 0.75384(16) 0.07031(11) 0.0293(4) Uani 1 1 d . . .
C6 C 0.2041(2) 0.66030(17) 0.12628(12) 0.0301(4) Uani 1 1 d . . .
H6 H 0.1644 0.6830 0.1828 0.036 Uiso 1 1 calc R . .
C7 C 0.1972(2) 0.53362(16) 0.09914(13) 0.0334(4) Uani 1 1 d . . .
H7 H 0.1542 0.4700 0.1378 0.040 Uiso 1 1 calc R . .
C8 C 0.2523(3) 0.49857(17) 0.01625(13) 0.0359(4) Uani 1 1 d . . .
C9 C 0.3161(2) 0.59367(19) -0.03814(12) 0.0363(4) Uani 1 1 d . . .
H9 H 0.3540 0.5714 -0.0951 0.044 Uiso 1 1 calc R . .
C10 C 0.3262(2) 0.72048(18) -0.01200(13) 0.0348(4) Uani 1 1 d . . .
H10 H 0.3718 0.7837 -0.0503 0.042 Uiso 1 1 calc R . .
C11 C 0.2388(3) 0.36132(18) -0.01388(14) 0.0493(5) Uani 1 1 d . . .
H11A H 0.1193 0.3451 -0.0359 0.074 Uiso 1 1 calc R . .
H11B H 0.2632 0.3039 0.0351 0.074 Uiso 1 1 calc R . .
H11C H 0.3250 0.3460 -0.0603 0.074 Uiso 1 1 calc R . .
C12 C 0.3229(3) 0.92216(17) 0.35780(12) 0.0370(4) Uani 1 1 d . . .
H12A H 0.2643 0.9348 0.4140 0.056 Uiso 1 1 calc R . .
H12B H 0.4356 0.8778 0.3667 0.056 Uiso 1 1 calc R . .
H12C H 0.2469 0.8706 0.3199 0.056 Uiso 1 1 calc R . .

loop_
_atom_site_aniso_label
_atom_site_aniso_U_11
_atom_site_aniso_U_22
_atom_site_aniso_U_33
_atom_site_aniso_U_23
_atom_site_aniso_U_13
_atom_site_aniso_U_12
S1 0.0312(2) 0.0290(2) 0.0411(3) 0.00245(19) -0.0062(2) 0.00225(18)
O1 0.0421(8) 0.0382(7) 0.0612(10) 0.0094(7) -0.0011(7) 0.0107(6)
O2 0.0336(7) 0.0258(6) 0.0375(7) 0.0073(5) 0.0031(6) 0.0012(5)
O3 0.0303(6) 0.0355(6) 0.0406(7) 0.0053(5) 0.0042(6) 0.0031(5)
O4 0.0328(7) 0.0341(6) 0.0467(8) -0.0031(6) -0.0051(6) 0.0089(6)
C1 0.0308(9) 0.0258(8) 0.0452(11) 0.0011(8) 0.0017(9) -0.0001(7)
C2 0.0246(8) 0.0258(8) 0.0378(10) 0.0036(7) -0.0023(8) -0.0015(6)
C3 0.0284(9) 0.0274(8) 0.0338(10) 0.0010(7) -0.0011(8) -0.0005(7)
C4 0.0233(8) 0.0282(8) 0.0358(10) 0.0032(8) 0.0049(7) -0.0003(7)
C5 0.0219(8) 0.0322(8) 0.0339(9) -0.0012(7) -0.0049(8) 0.0002(7)
C6 0.0253(8) 0.0357(8) 0.0292(9) -0.0007(7) 0.0009(7) -0.0008(7)
C7 0.0290(9) 0.0342(8) 0.0370(10) 0.0045(8) -0.0044(9) -0.0043(7)
C8 0.0265(8) 0.0392(9) 0.0419(11) -0.0070(8) -0.0071(9) 0.0014(8)
C9 0.0291(9) 0.0496(10) 0.0303(9) -0.0062(8) 0.0015(8) 0.0025(9)
C10 0.0262(9) 0.0431(10) 0.0352(10) 0.0058(8) 0.0021(8) -0.0007(8)
C11 0.0521(13) 0.0433(10) 0.0526(13) -0.0156(9) -0.0068(12) -0.0018(10)
C12 0.0430(10) 0.0304(9) 0.0378(10) 0.0060(8) 0.0015(9) -0.0013(9)

loop_
_atom_type_symbol
_atom_type_description
_atom_type_scat_dispersion_real
_atom_type_scat_dispersion_imag
_atom_type_scat_source
C C 0.0033 0.0016 'International Tables Vol C Tables 4.2.6.8 and 6.1.1.4'
H H 0.0000 0.0000 'International Tables Vol C Tables 4.2.6.8 and 6.1.1.4'
O O 0.0106 0.0060 'International Tables Vol C Tables 4.2.6.8 and 6.1.1.4'
S S 0.1246 0.1234 'International Tables Vol C Tables 4.2.6.8 and 6.1.1.4'

loop_
_geom_angle_atom_site_label_1
_geom_angle_atom_site_label_2
_geom_angle_atom_site_label_3
_geom_angle
_geom_angle_site_symmetry_1
_geom_angle_site_symmetry_3
_geom_angle_publ_flag
C4 S1 C5 101.06(8) . . ?
C1 O2 C2 109.60(13) . . ?
C1 O3 C3 110.58(14) . . ?
O1 C1 O3 125.14(18) . . ?
O1 C1 O2 123.90(18) . . ?
O3 C1 O2 110.95(15) . . ?
O2 C2 C4 110.36(14) . . ?
O2 C2 C3 103.80(13) . . ?
C4 C2 C3 113.68(13) . . ?
O2 C2 H2 109.6 . . ?
C4 C2 H2 109.6 . . ?
C3 C2 H2 109.6 . . ?
O3 C3 C12 109.21(14) . . ?
O3 C3 C2 101.72(13) . . ?
C12 C3 C2 118.18(14) . . ?
O3 C3 H3 109.1 . . ?
C12 C3 H3 109.1 . . ?
C2 C3 H3 109.1 . . ?
O4 C4 C2 120.90(16) . . ?
O4 C4 S1 126.02(14) . . ?
C2 C4 S1 113.01(12) . . ?
C10 C5 C6 119.93(16) . . ?
C10 C5 S1 119.02(14) . . ?
C6 C5 S1 120.83(13) . . ?
C7 C6 C5 119.80(17) . . ?
C7 C6 H6 120.1 . . ?
C5 C6 H6 120.1 . . ?
C6 C7 C8 121.02(17) . . ?
C6 C7 H7 119.5 . . ?
C8 C7 H7 119.5 . . ?
C9 C8 C7 117.93(16) . . ?
C9 C8 C11 121.33(18) . . ?
C7 C8 C11 120.73(18) . . ?
C8 C9 C10 122.01(17) . . ?
C8 C9 H9 119.0 . . ?
C10 C9 H9 119.0 . . ?
C5 C10 C9 119.30(17) . . ?
C5 C10 H10 120.3 . . ?
C9 C10 H10 120.3 . . ?
C8 C11 H11A 109.5 . . ?
C8 C11 H11B 109.5 . . ?
H11A C11 H11B 109.5 . . ?
C8 C11 H11C 109.5 . . ?
H11A C11 H11C 109.5 . . ?
H11B C11 H11C 109.5 . . ?
C3 C12 H12A 109.5 . . ?
C3 C12 H12B 109.5 . . ?
H12A C12 H12B 109.5 . . ?
C3 C12 H12C 109.5 . . ?
H12A C12 H12C 109.5 . . ?
H12B C12 H12C 109.5 . . ?

loop_
_geom_bond_atom_site_label_1
_geom_bond_atom_site_label_2
_geom_bond_distance
_geom_bond_site_symmetry_2
_geom_bond_publ_flag
S1 C4 1.7658(18) . ?
S1 C5 1.7759(18) . ?
O1 C1 1.189(2) . ?
O2 C1 1.354(2) . ?
O2 C2 1.4351(19) . ?
O3 C1 1.337(2) . ?
O3 C3 1.451(2) . ?
O4 C4 1.199(2) . ?
C2 C4 1.532(2) . ?
C2 C3 1.537(3) . ?
C2 H2 1.0000 . ?
C3 C12 1.519(2) . ?
C3 H3 1.0000 . ?
C5 C10 1.381(3) . ?
C5 C6 1.393(2) . ?
C6 C7 1.390(2) . ?
C6 H6 0.9500 . ?
C7 C8 1.390(3) . ?
C7 H7 0.9500 . ?
C8 C9 1.386(3) . ?
C8 C11 1.511(3) . ?
C9 C10 1.387(3) . ?
C9 H9 0.9500 . ?
C10 H10 0.9500 . ?
C11 H11A 0.9800 . ?
C11 H11B 0.9800 . ?
C11 H11C 0.9800 . ?
C12 H12A 0.9800 . ?
C12 H12B 0.9800 . ?
C12 H12C 0.9800 . ?

loop_
_cod_related_entry_id
_cod_related_entry_database
_cod_related_entry_code
1 ChemSpider 21188722
